data_4350817
loop_
_publ_author_name
'Keilholz, Simon'
'Kohlmann, Holger'
'Uhlenhut, Henning'
'Gabke, Andrea'
'Garc\'ia-Schollenbruch, Marleny'

_publ_section_title
;
 In Situ X-ray Diffraction Studies on the Production Process of Molybdenum
;
_journal_issue 26
_journal_name_full 'Inorganic Chemistry'
_journal_page_first 10126
_journal_page_last 10132
_journal_paper_doi 10.1021/acs.inorgchem.2c01226
_journal_volume 61
_journal_year 2022
_chemical_formula_sum 'H0.36 Mo O3'
_chemical_formula_weight 144.30
_space_group_IT_number 63
_space_group_name_Hall '-C 2c 2'
_space_group_name_H-M_alt 'C m c m'
_symmetry_cell_setting orthorhombic
_symmetry_space_group_name_Hall '-C 2c 2'
_symmetry_space_group_name_H-M 'C m c m'
_cell_angle_alpha 90
_cell_angle_beta 90
_cell_angle_gamma 90
_cell_formula_units_Z 4
_cell_length_a 3.8854(3)
_cell_length_b 14.0556(9)
_cell_length_c 3.73791(17)
_cell_measurement_temperature 300
_cell_volume 204.13(2)
_computing_structure_refinement TOPAS
_diffrn_ambient_temperature 300
_diffrn_measurement_device_type
;
   'Rigaku SmartLab'
;
_diffrn_radiation_type 'Cu K\a'
_diffrn_radiation_wavelength 1.54184
_exptl_crystal_density_diffrn 4.707
_pd_proc_ls_prof_R_factor 0.0072
_pd_proc_ls_prof_wR_expected 0.0040
_pd_proc_ls_prof_wR_factor 0.0108
_refine_ls_goodness_of_fit_all 2.69
_refine_ls_R_I_factor 0.00624
_refine_ls_shift/su_max 0.01
_cod_data_source_file HxMoO3_20220316_SK.cif
_cod_data_source_block ?
_cod_original_sg_symbol_H-M Cmcm
_cod_original_formula_sum 'H0.36 Mo1 O3'
_cod_database_code 4350817

loop_
_symmetry_equiv_pos_as_xyz
'x, y, z '
'-x, -y, z+1/2 '
'-x, y, -z+1/2 '
'-x, y, z '
'x, -y, -z '
'x, -y, z+1/2 '
'x, y, -z+1/2 '
'-x, -y, -z '
'x+1/2, y+1/2, z '
'-x+1/2, -y+1/2, z+1/2 '
'-x+1/2, y+1/2, -z+1/2 '
'-x+1/2, y+1/2, z '
'x+1/2, -y+1/2, -z '
'x+1/2, -y+1/2, z+1/2 '
'x+1/2, y+1/2, -z+1/2 '
'-x+1/2, -y+1/2, -z '

loop_
_atom_site_label
_atom_site_type_symbol
_atom_site_symmetry_multiplicity
_atom_site_fract_x
_atom_site_fract_y
_atom_site_fract_z
_atom_site_occupancy
_atom_site_B_iso_or_equiv
Mo1 Mo+5 4 0 0.10264(16) 0.25 1 1.22(7)
O1 O-2 4 0 0.9208(7) 0.25 1 1.72(7)
O2 O-2 4 0 0.5872(9) 0.25 1 1.72(7)
O3 O-2 4 0 0.2397(9) 0.25 1 1.72(7)
H1 H 8 0 0.5276 0.4418 0.18 1

loop_
_geom_angle_atom_site_label_1
_geom_angle_atom_site_label_2
_geom_angle_atom_site_label_3
_geom_angle
_geom_angle_site_symmetry_1
_geom_angle_site_symmetry_2
_geom_angle_site_symmetry_3
O1 Mo1 O1 160.0(6) 2_564 1_555 2_565
O3 Mo1 O1 100.0(3) 1_555 1_555 2_564
O3 Mo1 O1 100.0(3) 1_555 1_555 2_565
O2 Mo1 O3 96.4(4) 9_545 1_555 1_555
O2 Mo1 O1 88.90(8) 9_545 1_555 2_564
O2 Mo1 O1 88.90(8) 9_545 1_555 2_565
O2 Mo1 O2 167.3(8) 9_445 1_555 9_545
O2 Mo1 O3 96.4(4) 9_445 1_555 1_555
O2 Mo1 O1 88.90(8) 9_445 1_555 2_564
O2 Mo1 O1 88.90(8) 9_445 1_555 2_565
H1 Mo1 O2 141.3(3) 11_545 1_555 9_445
H1 Mo1 O2 28.2(3) 11_545 1_555 9_545
H1 Mo1 O3 116.99(5) 11_545 1_555 1_555
H1 Mo1 O1 67.51(13) 11_545 1_555 2_564
H1 Mo1 O1 103.01(16) 11_545 1_555 2_565
H1 Mo1 H1 35.938(16) 9_545 1_555 11_545
H1 Mo1 O2 141.3(3) 9_545 1_555 9_445
H1 Mo1 O2 28.2(3) 9_545 1_555 9_545
H1 Mo1 O3 116.99(5) 9_545 1_555 1_555
H1 Mo1 O1 103.01(16) 9_545 1_555 2_564
H1 Mo1 O1 67.51(13) 9_545 1_555 2_565
H1 Mo1 H1 113.43(7) 9_445 1_555 9_545
H1 Mo1 H1 126.02(10) 9_445 1_555 11_545
H1 Mo1 O2 28.2(3) 9_445 1_555 9_445
H1 Mo1 O2 141.3(3) 9_445 1_555 9_545
H1 Mo1 O3 116.99(5) 9_445 1_555 1_555
H1 Mo1 O1 103.01(16) 9_445 1_555 2_564
H1 Mo1 O1 67.51(13) 9_445 1_555 2_565
H1 Mo1 H1 35.938(16) 11_445 1_555 9_445
H1 Mo1 H1 126.02(10) 11_445 1_555 9_545
H1 Mo1 H1 113.43(7) 11_445 1_555 11_545
H1 Mo1 O2 28.2(3) 11_445 1_555 9_445
H1 Mo1 O2 141.3(3) 11_445 1_555 9_545
H1 Mo1 O3 116.99(5) 11_445 1_555 1_555
H1 Mo1 O1 67.51(13) 11_445 1_555 2_564
H1 Mo1 O1 103.01(16) 11_445 1_555 2_565
O1 Mo1 H1 63.01(5) 1_545 1_555 11_445
O1 Mo1 H1 63.01(5) 1_545 1_555 9_445
O1 Mo1 H1 63.01(5) 1_545 1_555 9_545
O1 Mo1 H1 63.01(5) 1_545 1_555 11_545
O1 Mo1 O2 83.6(4) 1_545 1_555 9_445
O1 Mo1 O2 83.6(4) 1_545 1_555 9_545
O1 Mo1 O3 180.000 1_545 1_555 1_555
O1 Mo1 O1 80.0(3) 1_545 1_555 2_564
O1 Mo1 O1 80.0(3) 1_545 1_555 2_565
H1 Mo1 O1 50.97(3) 10_554 1_555 1_545
H1 Mo1 H1 98.66(6) 10_554 1_555 11_445
H1 Mo1 H1 113.27(8) 10_554 1_555 9_445
H1 Mo1 H1 43.77(2) 10_554 1_555 9_545
H1 Mo1 H1 14.844(14) 10_554 1_555 11_545
H1 Mo1 O2 126.5(3) 10_554 1_555 9_445
H1 Mo1 O2 42.8(3) 10_554 1_555 9_545
H1 Mo1 O3 129.03(3) 10_554 1_555 1_555
H1 Mo1 O1 60.04(19) 10_554 1_555 2_564
H1 Mo1 O1 106.3(2) 10_554 1_555 2_565
H1 Mo1 H1 46.69(2) 13_556 1_555 10_554
H1 Mo1 O1 50.97(3) 13_556 1_555 1_545
H1 Mo1 H1 113.27(8) 13_556 1_555 11_445
H1 Mo1 H1 98.66(6) 13_556 1_555 9_445
H1 Mo1 H1 14.844(14) 13_556 1_555 9_545
H1 Mo1 H1 43.77(2) 13_556 1_555 11_545
H1 Mo1 O2 126.5(3) 13_556 1_555 9_445
H1 Mo1 O2 42.8(3) 13_556 1_555 9_545
H1 Mo1 O3 129.03(3) 13_556 1_555 1_555
H1 Mo1 O1 106.3(2) 13_556 1_555 2_564
H1 Mo1 O1 60.04(19) 13_556 1_555 2_565
H1 Mo1 H1 83.86(5) 13_456 1_555 13_556
H1 Mo1 H1 101.95(7) 13_456 1_555 10_554
H1 Mo1 O1 50.97(3) 13_456 1_555 1_545
H1 Mo1 H1 43.77(2) 13_456 1_555 11_445
H1 Mo1 H1 14.844(14) 13_456 1_555 9_445
H1 Mo1 H1 98.66(6) 13_456 1_555 9_545
H1 Mo1 H1 113.27(8) 13_456 1_555 11_545
H1 Mo1 O2 42.8(3) 13_456 1_555 9_445
H1 Mo1 O2 126.5(3) 13_456 1_555 9_545
H1 Mo1 O3 129.03(3) 13_456 1_555 1_555
H1 Mo1 O1 106.3(2) 13_456 1_555 2_564
H1 Mo1 O1 60.04(19) 13_456 1_555 2_565
H1 Mo1 H1 46.69(2) 10_454 1_555 13_456
H1 Mo1 H1 101.95(7) 10_454 1_555 13_556
H1 Mo1 H1 83.86(5) 10_454 1_555 10_554
H1 Mo1 O1 50.97(3) 10_454 1_555 1_545
H1 Mo1 H1 14.844(14) 10_454 1_555 11_445
H1 Mo1 H1 43.77(2) 10_454 1_555 9_445
H1 Mo1 H1 113.27(8) 10_454 1_555 9_545
H1 Mo1 H1 98.66(6) 10_454 1_555 11_545
H1 Mo1 O2 42.8(3) 10_454 1_555 9_445
H1 Mo1 O2 126.5(3) 10_454 1_555 9_545
H1 Mo1 O3 129.03(3) 10_454 1_555 1_555
H1 Mo1 O1 60.04(19) 10_454 1_555 2_564
H1 Mo1 O1 106.3(2) 10_454 1_555 2_565
Mo1 O1 Mo1 160.0(6) 2_564 1_555 2_565
H1 O1 Mo1 122.09(5) 13_466 1_555 2_564
H1 O1 Mo1 64.83(5) 13_466 1_555 2_565
H1 O1 H1 144.4(5) 10_564 1_555 13_466
H1 O1 Mo1 64.83(5) 10_564 1_555 2_564
H1 O1 Mo1 122.09(5) 10_564 1_555 2_565
H1 O1 H1 109.9(2) 10_464 1_555 10_564
H1 O1 H1 58.10(8) 10_464 1_555 13_466
H1 O1 Mo1 64.83(5) 10_464 1_555 2_564
H1 O1 Mo1 122.09(5) 10_464 1_555 2_565
H1 O1 H1 144.4(5) 13_566 1_555 10_464
H1 O1 H1 58.10(8) 13_566 1_555 10_564
H1 O1 H1 109.9(2) 13_566 1_555 13_466
H1 O1 Mo1 122.09(5) 13_566 1_555 2_564
H1 O1 Mo1 64.83(5) 13_566 1_555 2_565
Mo1 O1 H1 72.2(2) 1_565 1_555 13_566
Mo1 O1 H1 72.2(2) 1_565 1_555 10_464
Mo1 O1 H1 72.2(2) 1_565 1_555 10_564
Mo1 O1 H1 72.2(2) 1_565 1_555 13_466
Mo1 O1 Mo1 100.0(3) 1_565 1_555 2_564
Mo1 O1 Mo1 100.0(3) 1_565 1_555 2_565
H1 O1 Mo1 54.05(18) 9_455 1_555 1_565
H1 O1 H1 107.8(3) 9_455 1_555 13_566
H1 O1 H1 48.28(10) 9_455 1_555 10_464
H1 O1 H1 125.3(4) 9_455 1_555 10_564
H1 O1 H1 20.34(5) 9_455 1_555 13_466
H1 O1 Mo1 112.20(17) 9_455 1_555 2_564
H1 O1 Mo1 79.96(12) 9_455 1_555 2_565
H1 O1 H1 32.55(8) 11_455 1_555 9_455
H1 O1 Mo1 54.05(18) 11_455 1_555 1_565
H1 O1 H1 125.3(4) 11_455 1_555 13_566
H1 O1 H1 20.34(5) 11_455 1_555 10_464
H1 O1 H1 107.8(3) 11_455 1_555 10_564
H1 O1 H1 48.28(10) 11_455 1_555 13_466
H1 O1 Mo1 79.96(12) 11_455 1_555 2_564
H1 O1 Mo1 112.20(17) 11_455 1_555 2_565
H1 O1 H1 98.8(3) 11_555 1_555 11_455
H1 O1 H1 108.1(4) 11_555 1_555 9_455
H1 O1 Mo1 54.05(18) 11_555 1_555 1_565
H1 O1 H1 48.28(10) 11_555 1_555 13_566
H1 O1 H1 107.8(3) 11_555 1_555 10_464
H1 O1 H1 20.34(5) 11_555 1_555 10_564
H1 O1 H1 125.3(4) 11_555 1_555 13_466
H1 O1 Mo1 79.96(12) 11_555 1_555 2_564
H1 O1 Mo1 112.20(17) 11_555 1_555 2_565
H1 O1 H1 32.55(8) 9_555 1_555 11_555
H1 O1 H1 108.1(4) 9_555 1_555 11_455
H1 O1 H1 98.8(3) 9_555 1_555 9_455
H1 O1 Mo1 54.05(18) 9_555 1_555 1_565
H1 O1 H1 20.34(5) 9_555 1_555 13_566
H1 O1 H1 125.3(4) 9_555 1_555 10_464
H1 O1 H1 48.28(10) 9_555 1_555 10_564
H1 O1 H1 107.8(3) 9_555 1_555 13_466
H1 O1 Mo1 112.20(17) 9_555 1_555 2_564
H1 O1 Mo1 79.96(12) 9_555 1_555 2_565
O2 O1 H1 70.83(19) 10_564 1_555 9_555
O2 O1 H1 44.2(2) 10_564 1_555 11_555
O2 O1 H1 112.2(2) 10_564 1_555 11_455
O2 O1 H1 139.9(4) 10_564 1_555 9_455
O2 O1 Mo1 92.4(3) 10_564 1_555 1_565
O2 O1 H1 76.08(10) 10_564 1_555 13_566
O2 O1 H1 105.42(10) 10_564 1_555 10_464
O2 O1 H1 24.0(2) 10_564 1_555 10_564
O2 O1 H1 159.8(4) 10_564 1_555 13_466
O2 O1 Mo1 46.42(5) 10_564 1_555 2_564
O2 O1 Mo1 132.46(17) 10_564 1_555 2_565
O2 O1 O2 175.2(7) 10_465 1_555 10_564
O2 O1 H1 112.2(2) 10_465 1_555 9_555
O2 O1 H1 139.9(4) 10_465 1_555 11_555
O2 O1 H1 70.83(19) 10_465 1_555 11_455
O2 O1 H1 44.2(2) 10_465 1_555 9_455
O2 O1 Mo1 92.4(3) 10_465 1_555 1_565
O2 O1 H1 105.42(10) 10_465 1_555 13_566
O2 O1 H1 76.08(10) 10_465 1_555 10_464
O2 O1 H1 159.8(4) 10_465 1_555 10_564
O2 O1 H1 24.0(2) 10_465 1_555 13_466
O2 O1 Mo1 132.46(17) 10_465 1_555 2_564
O2 O1 Mo1 46.42(5) 10_465 1_555 2_565
O2 O1 O2 92.11(4) 10_565 1_555 10_465
O2 O1 O2 87.69(4) 10_565 1_555 10_564
O2 O1 H1 44.2(2) 10_565 1_555 9_555
O2 O1 H1 70.83(19) 10_565 1_555 11_555
O2 O1 H1 139.9(4) 10_565 1_555 11_455
O2 O1 H1 112.2(2) 10_565 1_555 9_455
O2 O1 Mo1 92.4(3) 10_565 1_555 1_565
O2 O1 H1 24.0(2) 10_565 1_555 13_566
O2 O1 H1 159.8(4) 10_565 1_555 10_464
O2 O1 H1 76.08(10) 10_565 1_555 10_564
O2 O1 H1 105.42(10) 10_565 1_555 13_466
O2 O1 Mo1 132.46(17) 10_565 1_555 2_564
O2 O1 Mo1 46.42(5) 10_565 1_555 2_565
O2 O1 O2 175.2(7) 10_464 1_555 10_565
O2 O1 O2 87.69(4) 10_464 1_555 10_465
O2 O1 O2 92.11(4) 10_464 1_555 10_564
O2 O1 H1 139.9(4) 10_464 1_555 9_555
O2 O1 H1 112.2(2) 10_464 1_555 11_555
O2 O1 H1 44.2(2) 10_464 1_555 11_455
O2 O1 H1 70.83(19) 10_464 1_555 9_455
O2 O1 Mo1 92.4(3) 10_464 1_555 1_565
O2 O1 H1 159.8(4) 10_464 1_555 13_566
O2 O1 H1 24.0(2) 10_464 1_555 10_464
O2 O1 H1 105.42(10) 10_464 1_555 10_564
O2 O1 H1 76.08(10) 10_464 1_555 13_466
O2 O1 Mo1 46.42(5) 10_464 1_555 2_564
O2 O1 Mo1 132.46(17) 10_464 1_555 2_565
O1 O1 O2 65.6(2) 2_574 1_555 10_464
O1 O1 O2 118.5(4) 2_574 1_555 10_565
O1 O1 O2 118.5(4) 2_574 1_555 10_465
O1 O1 O2 65.6(2) 2_574 1_555 10_564
O1 O1 H1 74.4(3) 2_574 1_555 9_555
O1 O1 H1 50.96(17) 2_574 1_555 11_555
O1 O1 H1 50.96(17) 2_574 1_555 11_455
O1 O1 H1 74.4(3) 2_574 1_555 9_455
O1 O1 Mo1 40.0(3) 2_574 1_555 1_565
O1 O1 H1 94.5(3) 2_574 1_555 13_566
O1 O1 H1 56.87(12) 2_574 1_555 10_464
O1 O1 H1 56.87(12) 2_574 1_555 10_564
O1 O1 H1 94.5(3) 2_574 1_555 13_466
O1 O1 Mo1 59.98(7) 2_574 1_555 2_564
O1 O1 Mo1 140.0(6) 2_574 1_555 2_565
O1 O1 O1 80.0(5) 2_575 1_555 2_574
O1 O1 O2 118.5(4) 2_575 1_555 10_464
O1 O1 O2 65.6(2) 2_575 1_555 10_565
O1 O1 O2 65.6(2) 2_575 1_555 10_465
O1 O1 O2 118.5(4) 2_575 1_555 10_564
O1 O1 H1 50.96(17) 2_575 1_555 9_555
O1 O1 H1 74.4(3) 2_575 1_555 11_555
O1 O1 H1 74.4(3) 2_575 1_555 11_455
O1 O1 H1 50.96(17) 2_575 1_555 9_455
O1 O1 Mo1 40.0(3) 2_575 1_555 1_565
O1 O1 H1 56.87(12) 2_575 1_555 13_566
O1 O1 H1 94.5(3) 2_575 1_555 10_464
O1 O1 H1 94.5(3) 2_575 1_555 10_564
O1 O1 H1 56.87(12) 2_575 1_555 13_466
O1 O1 Mo1 140.0(6) 2_575 1_555 2_564
O1 O1 Mo1 59.98(7) 2_575 1_555 2_565
O3 O1 O1 100.4(2) 2_565 1_555 2_575
O3 O1 O1 179.6(4) 2_565 1_555 2_574
O3 O1 O2 114.2(4) 2_565 1_555 10_464
O3 O1 O2 61.7(3) 2_565 1_555 10_565
O3 O1 O2 61.7(3) 2_565 1_555 10_465
O3 O1 O2 114.2(4) 2_565 1_555 10_564
O3 O1 H1 105.86(12) 2_565 1_555 9_555
O3 O1 H1 129.12(10) 2_565 1_555 11_555
O3 O1 H1 129.12(10) 2_565 1_555 11_455
O3 O1 H1 105.86(12) 2_565 1_555 9_455
O3 O1 Mo1 140.36(19) 2_565 1_555 1_565
O3 O1 H1 85.74(15) 2_565 1_555 13_566
O3 O1 H1 123.1(2) 2_565 1_555 10_464
O3 O1 H1 123.1(2) 2_565 1_555 10_564
O3 O1 H1 85.74(15) 2_565 1_555 13_466
O3 O1 Mo1 119.7(4) 2_565 1_555 2_564
O3 O1 Mo1 40.4(2) 2_565 1_555 2_565
O3 O1 O3 79.3(4) 2_564 1_555 2_565
O3 O1 O1 179.6(4) 2_564 1_555 2_575
O3 O1 O1 100.4(2) 2_564 1_555 2_574
O3 O1 O2 61.7(3) 2_564 1_555 10_464
O3 O1 O2 114.2(4) 2_564 1_555 10_565
O3 O1 O2 114.2(4) 2_564 1_555 10_465
O3 O1 O2 61.7(3) 2_564 1_555 10_564
O3 O1 H1 129.12(10) 2_564 1_555 9_555
O3 O1 H1 105.86(12) 2_564 1_555 11_555
O3 O1 H1 105.86(12) 2_564 1_555 11_455
O3 O1 H1 129.12(10) 2_564 1_555 9_455
O3 O1 Mo1 140.36(19) 2_564 1_555 1_565
O3 O1 H1 123.1(2) 2_564 1_555 13_566
O3 O1 H1 85.74(15) 2_564 1_555 10_464
O3 O1 H1 85.74(15) 2_564 1_555 10_564
O3 O1 H1 123.1(2) 2_564 1_555 13_466
O3 O1 Mo1 40.4(2) 2_564 1_555 2_564
O3 O1 Mo1 119.7(4) 2_564 1_555 2_565
O2 O1 O3 126.33(13) 9_455 1_555 2_564
O2 O1 O3 126.33(13) 9_455 1_555 2_565
O2 O1 O1 53.9(3) 9_455 1_555 2_575
O2 O1 O1 53.9(3) 9_455 1_555 2_574
O2 O1 O2 64.7(4) 9_455 1_555 10_464
O2 O1 O2 119.5(3) 9_455 1_555 10_565
O2 O1 O2 64.7(4) 9_455 1_555 10_465
O2 O1 O2 119.5(3) 9_455 1_555 10_564
O2 O1 H1 91.9(3) 9_455 1_555 9_555
O2 O1 H1 91.9(3) 9_455 1_555 11_555
O2 O1 H1 20.47(12) 9_455 1_555 11_455
O2 O1 H1 20.47(12) 9_455 1_555 9_455
O2 O1 Mo1 39.70(19) 9_455 1_555 1_565
O2 O1 H1 106.7(3) 9_455 1_555 13_566
O2 O1 H1 40.67(16) 9_455 1_555 10_464
O2 O1 H1 106.7(3) 9_455 1_555 10_564
O2 O1 H1 40.67(16) 9_455 1_555 13_466
O2 O1 Mo1 97.7(2) 9_455 1_555 2_564
O2 O1 Mo1 97.7(2) 9_455 1_555 2_565
O2 O1 O2 79.4(4) 9_555 1_555 9_455
O2 O1 O3 126.33(13) 9_555 1_555 2_564
O2 O1 O3 126.33(13) 9_555 1_555 2_565
O2 O1 O1 53.9(3) 9_555 1_555 2_575
O2 O1 O1 53.9(3) 9_555 1_555 2_574
O2 O1 O2 119.5(3) 9_555 1_555 10_464
O2 O1 O2 64.7(4) 9_555 1_555 10_565
O2 O1 O2 119.5(3) 9_555 1_555 10_465
O2 O1 O2 64.7(4) 9_555 1_555 10_564
O2 O1 H1 20.47(12) 9_555 1_555 9_555
O2 O1 H1 20.47(12) 9_555 1_555 11_555
O2 O1 H1 91.9(3) 9_555 1_555 11_455
O2 O1 H1 91.9(3) 9_555 1_555 9_455
O2 O1 Mo1 39.70(19) 9_555 1_555 1_565
O2 O1 H1 40.67(16) 9_555 1_555 13_566
O2 O1 H1 106.7(3) 9_555 1_555 10_464
O2 O1 H1 40.67(16) 9_555 1_555 10_564
O2 O1 H1 106.7(3) 9_555 1_555 13_466
O2 O1 Mo1 97.7(2) 9_555 1_555 2_564
O2 O1 Mo1 97.7(2) 9_555 1_555 2_565
H1 O2 H1 81.1(8) 3_555 1_555 1_555
Mo1 O2 H1 94.8(3) 9_455 1_555 3_555
Mo1 O2 H1 94.8(3) 9_455 1_555 1_555
Mo1 O2 Mo1 167.3(8) 9_555 1_555 9_455
Mo1 O2 H1 94.8(3) 9_555 1_555 3_555
Mo1 O2 H1 94.8(3) 9_555 1_555 1_555
H1 O2 Mo1 95.2(3) 5_566 1_555 9_555
H1 O2 Mo1 95.2(3) 5_566 1_555 9_455
H1 O2 H1 76.1(6) 5_566 1_555 3_555
H1 O2 H1 5.0(2) 5_566 1_555 1_555
H1 O2 H1 71.0(4) 2_564 1_555 5_566
H1 O2 Mo1 95.2(3) 2_564 1_555 9_555
H1 O2 Mo1 95.2(3) 2_564 1_555 9_455
H1 O2 H1 5.0(2) 2_564 1_555 3_555
H1 O2 H1 76.1(6) 2_564 1_555 1_555
O1 O2 H1 64.1(2) 10_564 1_555 2_564
O1 O2 H1 111.6(4) 10_564 1_555 5_566
O1 O2 Mo1 44.69(5) 10_564 1_555 9_555
O1 O2 Mo1 136.07(3) 10_564 1_555 9_455
O1 O2 H1 61.19(18) 10_564 1_555 3_555
O1 O2 H1 114.8(5) 10_564 1_555 1_555
O1 O2 O1 175.2(7) 10_465 1_555 10_564
O1 O2 H1 111.6(4) 10_465 1_555 2_564
O1 O2 H1 64.1(2) 10_465 1_555 5_566
O1 O2 Mo1 136.07(3) 10_465 1_555 9_555
O1 O2 Mo1 44.69(5) 10_465 1_555 9_455
O1 O2 H1 114.8(5) 10_465 1_555 3_555
O1 O2 H1 61.19(18) 10_465 1_555 1_555
O1 O2 O1 92.11(4) 10_565 1_555 10_465
O1 O2 O1 87.69(4) 10_565 1_555 10_564
O1 O2 H1 111.6(4) 10_565 1_555 2_564
O1 O2 H1 64.1(2) 10_565 1_555 5_566
O1 O2 Mo1 44.69(5) 10_565 1_555 9_555
O1 O2 Mo1 136.07(3) 10_565 1_555 9_455
O1 O2 H1 114.8(5) 10_565 1_555 3_555
O1 O2 H1 61.19(18) 10_565 1_555 1_555
O1 O2 O1 175.2(7) 10_464 1_555 10_565
O1 O2 O1 87.69(4) 10_464 1_555 10_465
O1 O2 O1 92.11(4) 10_464 1_555 10_564
O1 O2 H1 64.1(2) 10_464 1_555 2_564
O1 O2 H1 111.6(4) 10_464 1_555 5_566
O1 O2 Mo1 136.07(3) 10_464 1_555 9_555
O1 O2 Mo1 44.69(5) 10_464 1_555 9_455
O1 O2 H1 61.19(18) 10_464 1_555 3_555
O1 O2 H1 114.8(5) 10_464 1_555 1_555
O3 O2 O1 63.1(2) 9_455 1_555 10_464
O3 O2 O1 120.9(4) 9_455 1_555 10_565
O3 O2 O1 63.1(2) 9_455 1_555 10_465
O3 O2 O1 120.9(4) 9_455 1_555 10_564
O3 O2 H1 127.09(11) 9_455 1_555 2_564
O3 O2 H1 127.09(11) 9_455 1_555 5_566
O3 O2 Mo1 125.8(6) 9_455 1_555 9_555
O3 O2 Mo1 41.4(3) 9_455 1_555 9_455
O3 O2 H1 124.27(15) 9_455 1_555 3_555
O3 O2 H1 124.27(15) 9_455 1_555 1_555
O3 O2 O3 84.4(5) 9_555 1_555 9_455
O3 O2 O1 120.9(4) 9_555 1_555 10_464
O3 O2 O1 63.1(2) 9_555 1_555 10_565
O3 O2 O1 120.9(4) 9_555 1_555 10_465
O3 O2 O1 63.1(2) 9_555 1_555 10_564
O3 O2 H1 127.09(11) 9_555 1_555 2_564
O3 O2 H1 127.09(11) 9_555 1_555 5_566
O3 O2 Mo1 41.4(3) 9_555 1_555 9_555
O3 O2 Mo1 125.8(6) 9_555 1_555 9_455
O3 O2 H1 124.27(15) 9_555 1_555 3_555
O3 O2 H1 124.27(15) 9_555 1_555 1_555
O1 O2 O3 98.1(2) 9_545 1_555 9_555
O1 O2 O3 177.5(4) 9_545 1_555 9_455
O1 O2 O1 115.3(4) 9_545 1_555 10_464
O1 O2 O1 60.5(3) 9_545 1_555 10_565
O1 O2 O1 115.3(4) 9_545 1_555 10_465
O1 O2 O1 60.5(3) 9_545 1_555 10_564
O1 O2 H1 51.2(2) 9_545 1_555 2_564
O1 O2 H1 51.2(2) 9_545 1_555 5_566
O1 O2 Mo1 56.7(3) 9_545 1_555 9_555
O1 O2 Mo1 136.1(5) 9_545 1_555 9_455
O1 O2 H1 54.2(3) 9_545 1_555 3_555
O1 O2 H1 54.2(3) 9_545 1_555 1_555
O1 O2 O1 79.4(4) 9_445 1_555 9_545
O1 O2 O3 177.5(4) 9_445 1_555 9_555
O1 O2 O3 98.1(2) 9_445 1_555 9_455
O1 O2 O1 60.5(3) 9_445 1_555 10_464
O1 O2 O1 115.3(4) 9_445 1_555 10_565
O1 O2 O1 60.5(3) 9_445 1_555 10_465
O1 O2 O1 115.3(4) 9_445 1_555 10_564
O1 O2 H1 51.2(2) 9_445 1_555 2_564
O1 O2 H1 51.2(2) 9_445 1_555 5_566
O1 O2 Mo1 136.1(5) 9_445 1_555 9_555
O1 O2 Mo1 56.7(3) 9_445 1_555 9_455
O1 O2 H1 54.2(3) 9_445 1_555 3_555
O1 O2 H1 54.2(3) 9_445 1_555 1_555
H1 O2 O1 66.0(2) 2_565 1_555 9_445
H1 O2 O1 66.0(2) 2_565 1_555 9_545
H1 O2 O3 113.10(9) 2_565 1_555 9_555
H1 O2 O3 113.10(9) 2_565 1_555 9_455
H1 O2 O1 124.4(3) 2_565 1_555 10_464
H1 O2 O1 52.44(16) 2_565 1_555 10_565
H1 O2 O1 52.44(16) 2_565 1_555 10_465
H1 O2 O1 124.4(3) 2_565 1_555 10_564
H1 O2 H1 93.6(4) 2_565 1_555 2_564
H1 O2 H1 22.511(6) 2_565 1_555 5_566
H1 O2 Mo1 93.37(19) 2_565 1_555 9_555
H1 O2 Mo1 93.37(19) 2_565 1_555 9_455
H1 O2 H1 98.6(6) 2_565 1_555 3_555
H1 O2 H1 17.5(2) 2_565 1_555 1_555
H1 O2 H1 116.1(4) 5_565 1_555 2_565
H1 O2 O1 66.0(2) 5_565 1_555 9_445
H1 O2 O1 66.0(2) 5_565 1_555 9_545
H1 O2 O3 113.10(9) 5_565 1_555 9_555
H1 O2 O3 113.10(9) 5_565 1_555 9_455
H1 O2 O1 52.44(16) 5_565 1_555 10_464
H1 O2 O1 124.4(3) 5_565 1_555 10_565
H1 O2 O1 124.4(3) 5_565 1_555 10_465
H1 O2 O1 52.44(16) 5_565 1_555 10_564
H1 O2 H1 22.511(6) 5_565 1_555 2_564
H1 O2 H1 93.6(4) 5_565 1_555 5_566
H1 O2 Mo1 93.37(19) 5_565 1_555 9_555
H1 O2 Mo1 93.37(19) 5_565 1_555 9_455
H1 O2 H1 17.5(2) 5_565 1_555 3_555
H1 O2 H1 98.6(6) 5_565 1_555 1_555
O3 O2 H1 84.43(15) 2_564 1_555 5_565
O3 O2 H1 159.5(4) 2_564 1_555 2_565
O3 O2 O1 127.59(12) 2_564 1_555 9_445
O3 O2 O1 127.59(12) 2_564 1_555 9_545
O3 O2 O3 54.0(2) 2_564 1_555 9_555
O3 O2 O3 54.0(2) 2_564 1_555 9_455
O3 O2 O1 67.1(3) 2_564 1_555 10_464
O3 O2 O1 117.1(4) 2_564 1_555 10_565
O3 O2 O1 117.1(4) 2_564 1_555 10_465
O3 O2 O1 67.1(3) 2_564 1_555 10_564
O3 O2 H1 106.94(15) 2_564 1_555 2_564
O3 O2 H1 178.0(4) 2_564 1_555 5_566
O3 O2 Mo1 85.0(3) 2_564 1_555 9_555
O3 O2 Mo1 85.0(3) 2_564 1_555 9_455
O3 O2 H1 101.9(3) 2_564 1_555 3_555
O3 O2 H1 177.0(3) 2_564 1_555 1_555
O3 O2 O3 75.1(4) 2_565 1_555 2_564
O3 O2 H1 159.5(4) 2_565 1_555 5_565
O3 O2 H1 84.43(15) 2_565 1_555 2_565
O3 O2 O1 127.59(12) 2_565 1_555 9_445
O3 O2 O1 127.59(12) 2_565 1_555 9_545
O3 O2 O3 54.0(2) 2_565 1_555 9_555
O3 O2 O3 54.0(2) 2_565 1_555 9_455
O3 O2 O1 117.1(4) 2_565 1_555 10_464
O3 O2 O1 67.1(3) 2_565 1_555 10_565
O3 O2 O1 67.1(3) 2_565 1_555 10_465
O3 O2 O1 117.1(4) 2_565 1_555 10_564
O3 O2 H1 178.0(4) 2_565 1_555 2_564
O3 O2 H1 106.94(15) 2_565 1_555 5_566
O3 O2 Mo1 85.0(3) 2_565 1_555 9_555
O3 O2 Mo1 85.0(3) 2_565 1_555 9_455
O3 O2 H1 177.0(3) 2_565 1_555 3_555
O3 O2 H1 101.9(3) 2_565 1_555 1_555
O2 O2 O3 105.14(19) 2_565 1_555 2_565
O2 O2 O3 179.8(4) 2_565 1_555 2_564
O2 O2 H1 95.4(5) 2_565 1_555 5_565
O2 O2 H1 20.71(7) 2_565 1_555 2_565
O2 O2 O1 52.3(3) 2_565 1_555 9_445
O2 O2 O1 52.3(3) 2_565 1_555 9_545
O2 O2 O3 126.11(11) 2_565 1_555 9_555
O2 O2 O3 126.11(11) 2_565 1_555 9_455
O2 O2 O1 112.8(5) 2_565 1_555 10_464
O2 O2 O1 63.1(2) 2_565 1_555 10_565
O2 O2 O1 63.1(2) 2_565 1_555 10_465
O2 O2 O1 112.8(5) 2_565 1_555 10_564
O2 O2 H1 72.8(5) 2_565 1_555 2_564
O2 O2 H1 1.80(7) 2_565 1_555 5_566
O2 O2 Mo1 95.1(3) 2_565 1_555 9_555
O2 O2 Mo1 95.1(3) 2_565 1_555 9_455
O2 O2 H1 77.9(7) 2_565 1_555 3_555
O2 O2 H1 3.23(13) 2_565 1_555 1_555
O2 O2 O2 74.6(6) 2_564 1_555 2_565
O2 O2 O3 179.8(4) 2_564 1_555 2_565
O2 O2 O3 105.14(19) 2_564 1_555 2_564
O2 O2 H1 20.71(7) 2_564 1_555 5_565
O2 O2 H1 95.4(5) 2_564 1_555 2_565
O2 O2 O1 52.3(3) 2_564 1_555 9_445
O2 O2 O1 52.3(3) 2_564 1_555 9_545
O2 O2 O3 126.11(11) 2_564 1_555 9_555
O2 O2 O3 126.11(11) 2_564 1_555 9_455
O2 O2 O1 63.1(2) 2_564 1_555 10_464
O2 O2 O1 112.8(5) 2_564 1_555 10_565
O2 O2 O1 112.8(5) 2_564 1_555 10_465
O2 O2 O1 63.1(2) 2_564 1_555 10_564
O2 O2 H1 1.80(7) 2_564 1_555 2_564
O2 O2 H1 72.8(5) 2_564 1_555 5_566
O2 O2 Mo1 95.1(3) 2_564 1_555 9_555
O2 O2 Mo1 95.1(3) 2_564 1_555 9_455
O2 O2 H1 3.23(13) 2_564 1_555 3_555
O2 O2 H1 77.9(7) 2_564 1_555 1_555
H1 O2 O2 111.8(5) 3_556 1_555 2_564
H1 O2 O2 37.18(5) 3_556 1_555 2_565
H1 O2 O3 67.96(16) 3_556 1_555 2_565
H1 O2 O3 143.0(4) 3_556 1_555 2_564
H1 O2 H1 132.5(4) 3_556 1_555 5_565
H1 O2 H1 16.47(2) 3_556 1_555 2_565
H1 O2 O1 78.1(2) 3_556 1_555 9_445
H1 O2 O1 78.1(2) 3_556 1_555 9_545
H1 O2 O3 101.42(13) 3_556 1_555 9_555
H1 O2 O3 101.42(13) 3_556 1_555 9_455
H1 O2 O1 131.0(2) 3_556 1_555 10_464
H1 O2 O1 47.27(8) 3_556 1_555 10_565
H1 O2 O1 47.27(8) 3_556 1_555 10_465
H1 O2 O1 131.0(2) 3_556 1_555 10_564
H1 O2 H1 110.0(4) 3_556 1_555 2_564
H1 O2 H1 38.976(17) 3_556 1_555 5_566
H1 O2 Mo1 91.70(9) 3_556 1_555 9_555
H1 O2 Mo1 91.70(9) 3_556 1_555 9_455
H1 O2 H1 115.0(6) 3_556 1_555 3_555
H1 O2 H1 33.95(18) 3_556 1_555 1_555
H1 O2 H1 149.0(4) 1_554 1_555 3_556
H1 O2 O2 37.18(5) 1_554 1_555 2_564
H1 O2 O2 111.8(5) 1_554 1_555 2_565
H1 O2 O3 143.0(4) 1_554 1_555 2_565
H1 O2 O3 67.96(16) 1_554 1_555 2_564
H1 O2 H1 16.47(2) 1_554 1_555 5_565
H1 O2 H1 132.5(4) 1_554 1_555 2_565
H1 O2 O1 78.1(2) 1_554 1_555 9_445
H1 O2 O1 78.1(2) 1_554 1_555 9_545
H1 O2 O3 101.42(13) 1_554 1_555 9_555
H1 O2 O3 101.42(13) 1_554 1_555 9_455
H1 O2 O1 47.27(8) 1_554 1_555 10_464
H1 O2 O1 131.0(2) 1_554 1_555 10_565
H1 O2 O1 131.0(2) 1_554 1_555 10_465
H1 O2 O1 47.27(8) 1_554 1_555 10_564
H1 O2 H1 38.976(17) 1_554 1_555 2_564
H1 O2 H1 110.0(4) 1_554 1_555 5_566
H1 O2 Mo1 91.70(9) 1_554 1_555 9_555
H1 O2 Mo1 91.70(9) 1_554 1_555 9_455
H1 O2 H1 33.95(18) 1_554 1_555 3_555
H1 O2 H1 115.0(6) 1_554 1_555 1_555
O3 O3 Mo1 96.1(5) 10_455 1_555 1_555
O3 O3 O3 167.8(10) 10_554 1_555 10_455
O3 O3 Mo1 96.1(5) 10_554 1_555 1_555
O3 O3 O3 91.54(7) 10_454 1_555 10_554
O3 O3 O3 87.16(7) 10_454 1_555 10_455
O3 O3 Mo1 96.1(5) 10_454 1_555 1_555
O3 O3 O3 167.8(10) 10_555 1_555 10_454
O3 O3 O3 87.16(7) 10_555 1_555 10_554
O3 O3 O3 91.54(7) 10_555 1_555 10_455
O3 O3 Mo1 96.1(5) 10_555 1_555 1_555
O2 O3 O3 66.3(4) 9_545 1_555 10_555
O2 O3 O3 124.1(5) 9_545 1_555 10_454
O2 O3 O3 66.3(4) 9_545 1_555 10_554
O2 O3 O3 124.1(5) 9_545 1_555 10_455
O2 O3 Mo1 42.2(2) 9_545 1_555 1_555
O2 O3 O2 84.4(5) 9_445 1_555 9_545
O2 O3 O3 124.1(5) 9_445 1_555 10_555
O2 O3 O3 66.3(4) 9_445 1_555 10_454
O2 O3 O3 124.1(5) 9_445 1_555 10_554
O2 O3 O3 66.3(4) 9_445 1_555 10_455
O2 O3 Mo1 42.2(2) 9_445 1_555 1_555
O1 O3 O2 55.2(2) 2_565 1_555 9_445
O1 O3 O2 55.2(2) 2_565 1_555 9_545
O1 O3 O3 69.0(4) 2_565 1_555 10_555
O1 O3 O3 121.4(5) 2_565 1_555 10_454
O1 O3 O3 121.4(5) 2_565 1_555 10_554
O1 O3 O3 69.0(4) 2_565 1_555 10_455
O1 O3 Mo1 39.64(19) 2_565 1_555 1_555
O1 O3 O1 79.3(4) 2_564 1_555 2_565
O1 O3 O2 55.2(2) 2_564 1_555 9_445
O1 O3 O2 55.2(2) 2_564 1_555 9_545
O1 O3 O3 121.4(5) 2_564 1_555 10_555
O1 O3 O3 69.0(4) 2_564 1_555 10_454
O1 O3 O3 69.0(4) 2_564 1_555 10_554
O1 O3 O3 121.4(5) 2_564 1_555 10_455
O1 O3 Mo1 39.64(19) 2_564 1_555 1_555
O2 O3 O1 102.82(19) 2_564 1_555 2_564
O2 O3 O1 177.9(3) 2_564 1_555 2_565
O2 O3 O2 126.0(2) 2_564 1_555 9_445
O2 O3 O2 126.0(2) 2_564 1_555 9_545
O2 O3 O3 109.6(5) 2_564 1_555 10_555
O2 O3 O3 59.7(4) 2_564 1_555 10_454
O2 O3 O3 59.7(4) 2_564 1_555 10_554
O2 O3 O3 109.6(5) 2_564 1_555 10_455
O2 O3 Mo1 142.5(2) 2_564 1_555 1_555
O2 O3 O2 75.1(4) 2_565 1_555 2_564
O2 O3 O1 177.9(3) 2_565 1_555 2_564
O2 O3 O1 102.82(19) 2_565 1_555 2_565
O2 O3 O2 126.0(2) 2_565 1_555 9_445
O2 O3 O2 126.0(2) 2_565 1_555 9_545
O2 O3 O3 59.7(4) 2_565 1_555 10_555
O2 O3 O3 109.6(5) 2_565 1_555 10_454
O2 O3 O3 109.6(5) 2_565 1_555 10_554
O2 O3 O3 59.7(4) 2_565 1_555 10_455
O2 O3 Mo1 142.5(2) 2_565 1_555 1_555
O2 H1 H1 168.7(4) 1_555 1_555 5_566
H1 H1 O2 49.4(4) 3_555 1_555 1_555
H1 H1 H1 119.283 3_555 1_555 5_566
O2 H1 H1 125.5(2) 2_565 1_555 3_555
O2 H1 O2 175.0(2) 2_565 1_555 1_555
O2 H1 H1 6.2(2) 2_565 1_555 5_566
H1 H1 O2 31.9(2) 2_565 1_555 2_565
H1 H1 H1 157.455 2_565 1_555 3_555
H1 H1 O2 153.1(4) 2_565 1_555 1_555
H1 H1 H1 38.172 2_565 1_555 5_566
H1 H1 H1 134.910 2_564 1_555 2_565
H1 H1 O2 103.0(2) 2_564 1_555 2_565
H1 H1 H1 22.545 2_564 1_555 3_555
H1 H1 O2 72.0(4) 2_564 1_555 1_555
H1 H1 H1 96.738 2_564 1_555 5_566
H1 H1 H1 157.455 3_556 1_555 2_564
H1 H1 H1 22.545 3_556 1_555 2_565
H1 H1 O2 54.5(2) 3_556 1_555 2_565
H1 H1 H1 180.000 3_556 1_555 3_555
H1 H1 O2 130.6(4) 3_556 1_555 1_555
H1 H1 H1 60.717 3_556 1_555 5_566
Mo1 H1 H1 107.969(8) 9_455 1_555 3_556
Mo1 H1 H1 83.63(2) 9_455 1_555 2_564
Mo1 H1 H1 117.319(10) 9_455 1_555 2_565
Mo1 H1 O2 123.27(4) 9_455 1_555 2_565
Mo1 H1 H1 72.031(8) 9_455 1_555 3_555
Mo1 H1 O2 56.95(4) 9_455 1_555 1_555
Mo1 H1 H1 123.15(4) 9_455 1_555 5_566
Mo1 H1 Mo1 113.43(7) 9_555 1_555 9_455
Mo1 H1 H1 107.969(8) 9_555 1_555 3_556
Mo1 H1 H1 83.63(2) 9_555 1_555 2_564
Mo1 H1 H1 117.319(10) 9_555 1_555 2_565
Mo1 H1 O2 123.27(4) 9_555 1_555 2_565
Mo1 H1 H1 72.031(8) 9_555 1_555 3_555
Mo1 H1 O2 56.95(4) 9_555 1_555 1_555
Mo1 H1 H1 123.15(4) 9_555 1_555 5_566
O1 H1 Mo1 134.1(2) 10_465 1_555 9_555
O1 H1 Mo1 47.65(9) 10_465 1_555 9_455
O1 H1 H1 60.95(4) 10_465 1_555 3_556
O1 H1 H1 124.46(7) 10_465 1_555 2_564
O1 H1 H1 70.66(12) 10_465 1_555 2_565
O1 H1 O2 88.1(2) 10_465 1_555 2_565
O1 H1 H1 119.05(4) 10_465 1_555 3_555
O1 H1 O2 94.8(3) 10_465 1_555 1_555
O1 H1 H1 91.7(2) 10_465 1_555 5_566
O1 H1 O1 109.9(2) 10_565 1_555 10_465
O1 H1 Mo1 47.65(9) 10_565 1_555 9_555
O1 H1 Mo1 134.1(2) 10_565 1_555 9_455
O1 H1 H1 60.95(4) 10_565 1_555 3_556
O1 H1 H1 124.46(7) 10_565 1_555 2_564
O1 H1 H1 70.66(12) 10_565 1_555 2_565
O1 H1 O2 88.1(2) 10_565 1_555 2_565
O1 H1 H1 119.05(4) 10_565 1_555 3_555
O1 H1 O2 94.8(3) 10_565 1_555 1_555
O1 H1 H1 91.7(2) 10_565 1_555 5_566
O1 H1 O1 72.2(3) 9_545 1_555 10_565
O1 H1 O1 159.66(5) 9_545 1_555 10_465
O1 H1 Mo1 62.94(19) 9_545 1_555 9_555
O1 H1 Mo1 144.57(2) 9_545 1_555 9_455
O1 H1 H1 106.28(4) 9_545 1_555 3_556
O1 H1 H1 61.06(3) 9_545 1_555 2_564
O1 H1 H1 91.93(9) 9_545 1_555 2_565
O1 H1 O2 71.6(2) 9_545 1_555 2_565
O1 H1 H1 73.72(4) 9_545 1_555 3_555
O1 H1 O2 105.3(3) 9_545 1_555 1_555
O1 H1 H1 67.98(16) 9_545 1_555 5_566
O1 H1 O1 98.8(3) 9_445 1_555 9_545
O1 H1 O1 159.66(5) 9_445 1_555 10_565
O1 H1 O1 72.2(3) 9_445 1_555 10_465
O1 H1 Mo1 144.57(2) 9_445 1_555 9_555
O1 H1 Mo1 62.94(19) 9_445 1_555 9_455
O1 H1 H1 106.28(4) 9_445 1_555 3_556
O1 H1 H1 61.06(3) 9_445 1_555 2_564
O1 H1 H1 91.93(9) 9_445 1_555 2_565
O1 H1 O2 71.6(2) 9_445 1_555 2_565
O1 H1 H1 73.72(4) 9_445 1_555 3_555
O1 H1 O2 105.3(3) 9_445 1_555 1_555
O1 H1 H1 67.98(16) 9_445 1_555 5_566
Mo1 H1 O1 104.41(19) 10_555 1_555 9_445
Mo1 H1 O1 40.00(7) 10_555 1_555 9_545
Mo1 H1 O1 56.8(2) 10_555 1_555 10_565
Mo1 H1 O1 123.19(14) 10_555 1_555 10_465
Mo1 H1 Mo1 81.34(6) 10_555 1_555 9_555
Mo1 H1 Mo1 165.156(14) 10_555 1_555 9_455
Mo1 H1 H1 66.656(12) 10_555 1_555 3_556
Mo1 H1 H1 97.15(2) 10_555 1_555 2_564
Mo1 H1 H1 52.5991(3) 10_555 1_555 2_565
Mo1 H1 O2 42.04(2) 10_555 1_555 2_565
Mo1 H1 H1 113.344(12) 10_555 1_555 3_555
Mo1 H1 O2 137.40(6) 10_555 1_555 1_555
Mo1 H1 H1 42.01(3) 10_555 1_555 5_566
Mo1 H1 Mo1 83.86(5) 10_455 1_555 10_555
Mo1 H1 O1 40.00(7) 10_455 1_555 9_445
Mo1 H1 O1 104.41(19) 10_455 1_555 9_545
Mo1 H1 O1 123.19(14) 10_455 1_555 10_565
Mo1 H1 O1 56.8(2) 10_455 1_555 10_465
Mo1 H1 Mo1 165.156(14) 10_455 1_555 9_555
Mo1 H1 Mo1 81.34(6) 10_455 1_555 9_455
Mo1 H1 H1 66.656(12) 10_455 1_555 3_556
Mo1 H1 H1 97.15(2) 10_455 1_555 2_564
Mo1 H1 H1 52.5991(3) 10_455 1_555 2_565
Mo1 H1 O2 42.04(2) 10_455 1_555 2_565
Mo1 H1 H1 113.344(12) 10_455 1_555 3_555
Mo1 H1 O2 137.40(6) 10_455 1_555 1_555
Mo1 H1 H1 42.01(3) 10_455 1_555 5_566
O2 H1 Mo1 90.16(15) 2_564 1_555 10_455
O2 H1 Mo1 90.16(15) 2_564 1_555 10_555
O2 H1 O1 56.73(10) 2_564 1_555 9_445
O2 H1 O1 56.73(10) 2_564 1_555 9_545
O2 H1 O1 125.03(11) 2_564 1_555 10_565
O2 H1 O1 125.03(11) 2_564 1_555 10_465
O2 H1 Mo1 88.77(11) 2_564 1_555 9_555
O2 H1 Mo1 88.77(11) 2_564 1_555 9_455
O2 H1 H1 148.0(2) 2_564 1_555 3_556
O2 H1 H1 9.4(2) 2_564 1_555 2_564
O2 H1 H1 125.5(2) 2_564 1_555 2_565
O2 H1 O2 93.6(4) 2_564 1_555 2_565
O2 H1 H1 32.0(2) 2_564 1_555 3_555
O2 H1 O2 81.4(6) 2_564 1_555 1_555
O2 H1 H1 87.3(2) 2_564 1_555 5_566
O2 H1 O2 163.53(2) 1_556 1_555 2_564
O2 H1 Mo1 77.67(17) 1_556 1_555 10_455
O2 H1 Mo1 77.67(17) 1_556 1_555 10_555
O2 H1 O1 115.28(12) 1_556 1_555 9_445
O2 H1 O1 115.28(12) 1_556 1_555 9_545
O2 H1 O1 56.65(5) 1_556 1_555 10_565
O2 H1 O1 56.65(5) 1_556 1_555 10_465
O2 H1 Mo1 100.14(12) 1_556 1_555 9_555
O2 H1 Mo1 100.14(12) 1_556 1_555 9_455
O2 H1 H1 15.5(2) 1_556 1_555 3_556
O2 H1 H1 173.0(2) 1_556 1_555 2_564
O2 H1 H1 38.0(2) 1_556 1_555 2_565
O2 H1 O2 70.0(4) 1_556 1_555 2_565
O2 H1 H1 164.5(2) 1_556 1_555 3_555
O2 H1 O2 115.0(6) 1_556 1_555 1_555
O2 H1 H1 76.2(2) 1_556 1_555 5_566

loop_
_geom_bond_atom_site_label_1
_geom_bond_atom_site_label_2
_geom_bond_distance
_geom_bond_site_symmetry_1
_geom_bond_site_symmetry_2
Mo1 O1 1.898(2) 1_555 2_565
Mo1 O1 1.898(2) 1_555 2_564
Mo1 O3 1.927(12) 1_555 1_555
Mo1 O2 1.9548(11) 1_555 9_545
Mo1 O2 1.9548(11) 1_555 9_445
Mo1 H1 2.3239(10) 1_555 11_545
Mo1 H1 2.3239(10) 1_555 9_545
Mo1 H1 2.3239(10) 1_555 9_445
Mo1 H1 2.3239(10) 1_555 11_445
Mo1 O1 2.556(10) 1_555 1_545
Mo1 H1 2.9073(14) 1_555 10_554
Mo1 H1 2.9073(14) 1_555 13_556
Mo1 H1 2.9073(14) 1_555 13_456
Mo1 H1 2.9073(14) 1_555 10_454
O1 Mo1 1.898(2) 1_555 2_565
O1 Mo1 1.898(2) 1_555 2_564
O1 H1 2.372(3) 1_555 13_466
O1 H1 2.372(3) 1_555 10_564
O1 H1 2.372(3) 1_555 10_464
O1 H1 2.372(3) 1_555 13_566
O1 Mo1 2.556(10) 1_555 1_565
O1 H1 2.558(6) 1_555 9_455
O1 H1 2.558(6) 1_555 11_455
O1 H1 2.558(6) 1_555 11_555
O1 H1 2.558(6) 1_555 9_555
O1 O2 2.6981(10) 1_555 10_564
O1 O2 2.6981(10) 1_555 10_465
O1 O2 2.6981(10) 1_555 10_565
O1 O2 2.6981(10) 1_555 10_464
O1 O1 2.908(15) 1_555 2_574
O1 O1 2.908(15) 1_555 2_575
O1 O3 2.929(12) 1_555 2_565
O1 O3 2.929(12) 1_555 2_564
O1 O2 3.041(13) 1_555 9_455
O1 O2 3.041(13) 1_555 9_555
O2 H1 1.103(10) 1_555 1_555
O2 H1 1.103(10) 1_555 3_555
O2 Mo1 1.9548(11) 1_555 9_455
O2 Mo1 1.9548(11) 1_555 9_555
O2 H1 1.983(11) 1_555 5_566
O2 H1 1.983(11) 1_555 2_564
O2 O1 2.6981(10) 1_555 10_564
O2 O1 2.6981(10) 1_555 10_465
O2 O1 2.6981(10) 1_555 10_565
O2 O1 2.6981(10) 1_555 10_464
O2 O3 2.893(13) 1_555 9_455
O2 O3 2.893(13) 1_555 9_555
O2 O1 3.041(13) 1_555 9_545
O2 O1 3.041(13) 1_555 9_445
O2 H1 3.048(7) 1_555 2_565
O2 H1 3.048(7) 1_555 5_565
O2 O3 3.067(14) 1_555 2_564
O2 O3 3.067(14) 1_555 2_565
O2 O2 3.08(2) 1_555 2_565
O2 O2 3.08(2) 1_555 2_564
O2 H1 3.135(4) 1_555 3_556
O2 H1 3.135(4) 1_555 1_554
O3 Mo1 1.927(12) 1_555 1_555
O3 O3 2.7111(17) 1_555 10_455
O3 O3 2.7111(17) 1_555 10_554
O3 O3 2.7111(17) 1_555 10_454
O3 O3 2.7111(17) 1_555 10_555
O3 O2 2.893(13) 1_555 9_545
O3 O2 2.893(13) 1_555 9_445
O3 O1 2.929(12) 1_555 2_565
O3 O1 2.929(12) 1_555 2_564
O3 O2 3.067(14) 1_555 2_564
O3 O2 3.067(14) 1_555 2_565
H1 H1 0.88954 1_555 5_566
H1 O2 1.103(10) 1_555 1_555
H1 H1 1.43386 1_555 3_555
H1 O2 1.983(11) 1_555 2_565
H1 H1 2.02360 1_555 2_565
H1 H1 2.02360 1_555 2_564
H1 H1 2.30405 1_555 3_556
H1 Mo1 2.3239(10) 1_555 9_455
H1 Mo1 2.3239(10) 1_555 9_555
H1 O1 2.372(3) 1_555 10_465
H1 O1 2.372(3) 1_555 10_565
H1 O1 2.558(6) 1_555 9_545
H1 O1 2.558(6) 1_555 9_445
H1 Mo1 2.9073(14) 1_555 10_555
H1 Mo1 2.9073(14) 1_555 10_455
H1 O2 3.048(7) 1_555 2_564
H1 O2 3.135(4) 1_555 1_556
